data_1555787
loop_
_publ_author_name
'Yang, Yanyan'
'Liu, Hongxu'
'Peng, Cheng'
'Wu, Jie'
'Zhang, Jingyi'
'Qiao, Yan'
'Wang, Xiao-Na'
'Chang, Junbiao'

_publ_section_title
;
 AlCl<sub>3</sub>-Catalyzed Annulations of Ynamides Involving a
 Torquoselective Process for the Simultaneous Control of Central and Axial
 Chirality.
;
_journal_issue 19
_journal_name_full 'Organic letters'
_journal_page_first 5022
_journal_page_last 5025
_journal_paper_doi 10.1021/acs.orglett.6b02480
_journal_volume 18
_journal_year 2016
_chemical_formula_sum 'C32 H29 N O6 S'
_chemical_formula_weight 555.62
_space_group_IT_number 14
_space_group_name_Hall '-P 2ybc'
_space_group_name_H-M_alt 'P 1 21/c 1'
_symmetry_cell_setting monoclinic
_symmetry_space_group_name_H-M 'P 1 21/c 1'
_atom_sites_solution_hydrogens geom
_atom_sites_solution_primary direct
_atom_sites_solution_secondary difmap
_audit_creation_method SHELXL-97
_cell_angle_alpha 90.00
_cell_angle_beta 99.02(3)
_cell_angle_gamma 90.00
_cell_formula_units_Z 4
_cell_length_a 11.544(2)
_cell_length_b 14.011(3)
_cell_length_c 17.128(3)
_cell_measurement_reflns_used 7757
_cell_measurement_temperature 293(2)
_cell_measurement_theta_max 27.9805
_cell_measurement_theta_min 1.7860
_cell_volume 2736.1(9)
_computing_cell_refinement 'CrystalClear (Rigaku/MSC Inc., 2006)'
_computing_data_collection 'CrystalClear (Rigaku/MSC Inc., 2006)'
_computing_data_reduction 'CrystalClear (Rigaku/MSC Inc., 2006)'
_computing_molecular_graphics 'Bruker SHELXTL'
_computing_publication_material 'Bruker SHELXTL'
_computing_structure_refinement 'SHELXL-97 (Sheldrick, 1997)'
_computing_structure_solution 'SHELXS-97 (Sheldrick, 1990)'
_diffrn_ambient_temperature 293(2)
_diffrn_detector_area_resol_mean 28.5714
_diffrn_measured_fraction_theta_full 0.987
_diffrn_measured_fraction_theta_max 0.987
_diffrn_measurement_device_type CCD
_diffrn_measurement_method dtprofit.ref
_diffrn_radiation_monochromator graphite
_diffrn_radiation_source 'fine-focus sealed tube'
_diffrn_radiation_type 'Mo K\a'
_diffrn_radiation_wavelength 0.71073
_diffrn_reflns_av_R_equivalents 0.0300
_diffrn_reflns_av_sigmaI/netI 0.0276
_diffrn_reflns_limit_h_max 15
_diffrn_reflns_limit_h_min -15
_diffrn_reflns_limit_k_max 18
_diffrn_reflns_limit_k_min -18
_diffrn_reflns_limit_l_max 22
_diffrn_reflns_limit_l_min -19
_diffrn_reflns_number 27688
_diffrn_reflns_theta_full 28.01
_diffrn_reflns_theta_max 28.01
_diffrn_reflns_theta_min 1.79
_exptl_absorpt_coefficient_mu 0.166
_exptl_absorpt_correction_T_max 0.9869
_exptl_absorpt_correction_T_min 0.9676
_exptl_absorpt_correction_type multi-scan
_exptl_crystal_colour colorless
_exptl_crystal_density_diffrn 1.349
_exptl_crystal_density_method 'not measured'
_exptl_crystal_description block
_exptl_crystal_F_000 1168
_exptl_crystal_size_max 0.20
_exptl_crystal_size_mid 0.18
_exptl_crystal_size_min 0.08
_refine_diff_density_max 0.377
_refine_diff_density_min -0.406
_refine_diff_density_rms 0.070
_refine_ls_extinction_method none
_refine_ls_goodness_of_fit_ref 1.420
_refine_ls_hydrogen_treatment mixed
_refine_ls_matrix_type full
_refine_ls_number_parameters 362
_refine_ls_number_reflns 6528
_refine_ls_number_restraints 0
_refine_ls_restrained_S_all 1.420
_refine_ls_R_factor_all 0.0744
_refine_ls_R_factor_gt 0.0673
_refine_ls_shift/su_max 0.001
_refine_ls_shift/su_mean 0.000
_refine_ls_structure_factor_coef Fsqd
_refine_ls_weighting_details 'calc w=1/[\s^2^(Fo^2^)+(0.1000P)^2^+0.1175P] where P=(Fo^2^+2Fc^2^)/3'
_refine_ls_weighting_scheme calc
_refine_ls_wR_factor_gt 0.2052
_refine_ls_wR_factor_ref 0.2122
_reflns_number_gt 5990
_reflns_number_total 6528
_reflns_threshold_expression >2sigma(I)
_cod_data_source_file ol6b02480_si_004.cif
_cod_data_source_block a
_cod_depositor_comments
;
The following automatic conversions were performed:

data item '_exptl_absorpt_correction_type' value 'Multi-scan' was
changed to 'multi-scan' in accordance with the
/home/saulius/struct/COD-crude-data/automatic-downloads/DataCite-retrospective/ACS/depositions/lib/dictionaries/cif_core.dic
dictionary named 'cif_core.dic' version 2.4.2 last updated on
2011-04-26.

data item '_symmetry_cell_setting' value 'Monoclinic' was changed to
'monoclinic' in accordance with the
/home/saulius/struct/COD-crude-data/automatic-downloads/DataCite-retrospective/ACS/depositions/lib/dictionaries/cif_core.dic
dictionary named 'cif_core.dic' version 2.4.2 last updated on
2011-04-26.

Automatic conversion script
Id: cif_fix_values 6909 2019-04-08 15:41:33Z antanas 
;
_cod_original_sg_symbol_H-M 'P2(1)/c  '
_cod_database_code 1555787

loop_
_symmetry_equiv_pos_as_xyz
'x, y, z'
'-x, y+1/2, -z+1/2'
'-x, -y, -z'
'x, -y-1/2, z-1/2'

loop_
_atom_site_label
_atom_site_type_symbol
_atom_site_fract_x
_atom_site_fract_y
_atom_site_fract_z
_atom_site_U_iso_or_equiv
_atom_site_adp_type
_atom_site_occupancy
_atom_site_symmetry_multiplicity
_atom_site_calc_flag
_atom_site_refinement_flags
S1 S 1.11710(4) 0.18456(4) 0.10989(3) 0.04161(19) Uani 1 1 d .
O1 O 0.58135(15) 0.02769(14) -0.10273(11) 0.0566(5) Uani 1 1 d .
O2 O 0.73818(15) 0.09098(14) -0.15457(10) 0.0542(5) Uani 1 1 d .
O3 O 0.70233(14) 0.17101(10) 0.15298(9) 0.0418(4) Uani 1 1 d .
O4 O 1.05972(16) 0.10252(13) 0.13601(10) 0.0562(5) Uani 1 1 d .
O5 O 1.21052(16) 0.22870(16) 0.16231(11) 0.0638(5) Uani 1 1 d .
O6 O 0.40512(15) 0.55119(14) 0.09372(14) 0.0655(5) Uani 1 1 d .
N1 N 1.01346(14) 0.26275(12) 0.08127(11) 0.0366(4) Uani 1 1 d .
C1 C 0.6461(2) 0.02274(19) -0.16774(15) 0.0521(6) Uani 1 1 d .
H1A H 0.6783 -0.0408 -0.1713 0.063 Uiso 1 1 calc R
H1B H 0.5949 0.0365 -0.2169 0.063 Uiso 1 1 calc R
C2 C 0.74499(19) 0.11722(15) -0.07590(13) 0.0387(5) Uani 1 1 d .
C3 C 0.82769(18) 0.17351(15) -0.03216(13) 0.0369(4) Uani 1 1 d .
H3 H 0.8909 0.1978 -0.0534 0.044 Uiso 1 1 calc R
C4 C 0.81332(17) 0.19331(14) 0.04650(13) 0.0346(4) Uani 1 1 d .
C5 C 0.71523(18) 0.15607(14) 0.07501(13) 0.0365(4) Uani 1 1 d .
C6 C 0.63146(19) 0.09890(15) 0.02976(14) 0.0415(5) Uani 1 1 d .
H6 H 0.5666 0.0750 0.0494 0.050 Uiso 1 1 calc R
C7 C 0.65103(18) 0.08033(15) -0.04566(14) 0.0402(5) Uani 1 1 d .
C8 C 0.89800(17) 0.24715(14) 0.10210(13) 0.0352(4) Uani 1 1 d .
C9 C 0.86978(18) 0.28050(15) 0.17011(13) 0.0376(4) Uani 1 1 d .
C10 C 0.74522(18) 0.26245(15) 0.18438(13) 0.0386(5) Uani 1 1 d .
H10 H 0.7483 0.2589 0.2418 0.046 Uiso 1 1 calc R
C11 C 0.65762(18) 0.34045(16) 0.15517(13) 0.0382(5) Uani 1 1 d .
C12 C 0.69014(19) 0.42888(17) 0.12957(15) 0.0474(6) Uani 1 1 d .
H12 H 0.7687 0.4400 0.1263 0.057 Uiso 1 1 calc R
C13 C 0.6094(2) 0.50126(19) 0.10866(16) 0.0522(6) Uani 1 1 d .
H13 H 0.6340 0.5603 0.0925 0.063 Uiso 1 1 calc R
C14 C 0.49219(19) 0.48532(18) 0.11192(15) 0.0466(5) Uani 1 1 d .
C15 C 0.45675(19) 0.39631(18) 0.13627(15) 0.0474(5) Uani 1 1 d .
H15 H 0.3778 0.3848 0.1379 0.057 Uiso 1 1 calc R
C16 C 0.53836(19) 0.32553(16) 0.15781(14) 0.0443(5) Uani 1 1 d .
H16 H 0.5138 0.2668 0.1744 0.053 Uiso 1 1 calc R
C17 C 0.4381(3) 0.6462(2) 0.0776(2) 0.0763(9) Uani 1 1 d .
H17A H 0.3692 0.6851 0.0657 0.114 Uiso 1 1 calc R
H17B H 0.4795 0.6460 0.0331 0.114 Uiso 1 1 calc R
H17C H 0.4880 0.6715 0.1229 0.114 Uiso 1 1 calc R
C18 C 1.04492(19) 0.35993(15) 0.05748(14) 0.0424(5) Uani 1 1 d .
H18A H 1.1289 0.3686 0.0717 0.051 Uiso 1 1 calc R
H18B H 1.0066 0.4065 0.0867 0.051 Uiso 1 1 calc R
C19 C 1.01062(19) 0.37834(14) -0.02960(13) 0.0402(5) Uani 1 1 d .
C20 C 1.0915(2) 0.37151(18) -0.08116(16) 0.0515(6) Uani 1 1 d .
H20 H 1.1691 0.3567 -0.0614 0.062 Uiso 1 1 calc R
C21 C 1.0591(3) 0.3863(2) -0.16136(17) 0.0610(7) Uani 1 1 d .
H21 H 1.1150 0.3821 -0.1949 0.073 Uiso 1 1 calc R
C22 C 0.9444(3) 0.40713(18) -0.19182(16) 0.0576(7) Uani 1 1 d .
H22 H 0.9223 0.4160 -0.2459 0.069 Uiso 1 1 calc R
C23 C 0.8625(2) 0.41477(18) -0.14173(16) 0.0531(6) Uani 1 1 d .
H23 H 0.7850 0.4291 -0.1621 0.064 Uiso 1 1 calc R
C24 C 0.8953(2) 0.40110(16) -0.06072(15) 0.0448(5) Uani 1 1 d .
H24 H 0.8397 0.4072 -0.0272 0.054 Uiso 1 1 calc R
C25 C 1.17427(17) 0.15471(15) 0.02342(13) 0.0380(5) Uani 1 1 d .
C26 C 1.10883(19) 0.09650(16) -0.03312(14) 0.0422(5) Uani 1 1 d .
H26 H 1.0371 0.0720 -0.0244 0.051 Uiso 1 1 calc R
C27 C 1.1512(2) 0.07556(17) -0.10199(15) 0.0468(5) Uani 1 1 d .
H27 H 1.1072 0.0370 -0.1397 0.056 Uiso 1 1 calc R
C28 C 1.2586(2) 0.11099(17) -0.11612(15) 0.0476(6) Uani 1 1 d .
C29 C 1.3242(2) 0.16504(19) -0.05741(16) 0.0524(6) Uani 1 1 d .
H29 H 1.3980 0.1865 -0.0647 0.063 Uiso 1 1 calc R
C30 C 1.28293(19) 0.18806(17) 0.01193(16) 0.0476(6) Uani 1 1 d .
H30 H 1.3277 0.2254 0.0502 0.057 Uiso 1 1 calc R
C31 C 1.3018(3) 0.0890(3) -0.19230(17) 0.0725(9) Uani 1 1 d .
H31A H 1.3716 0.1252 -0.1953 0.109 Uiso 1 1 calc R
H31B H 1.2424 0.1056 -0.2359 0.109 Uiso 1 1 calc R
H31C H 1.3190 0.0221 -0.1945 0.109 Uiso 1 1 calc R
C32 C 0.9497(2) 0.33308(18) 0.23286(14) 0.0463(5) Uani 1 1 d .
H32A H 0.9080 0.3491 0.2754 0.069 Uiso 1 1 calc R
H32B H 0.9767 0.3905 0.2109 0.069 Uiso 1 1 calc R
H32C H 1.0157 0.2934 0.2525 0.069 Uiso 1 1 calc R

loop_
_atom_site_aniso_label
_atom_site_aniso_U_11
_atom_site_aniso_U_22
_atom_site_aniso_U_33
_atom_site_aniso_U_23
_atom_site_aniso_U_13
_atom_site_aniso_U_12
S1 0.0361(3) 0.0536(4) 0.0352(3) 0.0011(2) 0.0059(2) 0.0071(2)
O1 0.0522(10) 0.0693(11) 0.0473(10) -0.0081(8) 0.0045(8) -0.0233(8)
O2 0.0552(10) 0.0723(12) 0.0353(9) -0.0072(8) 0.0075(7) -0.0171(8)
O3 0.0483(8) 0.0405(8) 0.0399(9) -0.0005(6) 0.0168(7) -0.0043(6)
O4 0.0595(10) 0.0579(10) 0.0558(11) 0.0201(8) 0.0237(9) 0.0155(8)
O5 0.0451(9) 0.0967(15) 0.0455(10) -0.0183(10) -0.0056(8) 0.0098(9)
O6 0.0442(9) 0.0594(11) 0.0923(15) 0.0125(10) 0.0089(10) 0.0123(8)
N1 0.0327(8) 0.0372(9) 0.0413(10) 0.0021(7) 0.0101(7) -0.0013(7)
C1 0.0567(14) 0.0556(14) 0.0426(13) -0.0035(10) 0.0031(11) -0.0103(11)
C2 0.0414(11) 0.0400(11) 0.0343(11) 0.0011(8) 0.0045(9) -0.0001(8)
C3 0.0341(10) 0.0401(11) 0.0370(11) 0.0045(8) 0.0076(8) -0.0003(8)
C4 0.0351(10) 0.0334(9) 0.0357(11) 0.0024(8) 0.0067(8) 0.0012(7)
C5 0.0367(10) 0.0359(10) 0.0374(11) 0.0037(8) 0.0076(8) 0.0011(8)
C6 0.0383(10) 0.0414(11) 0.0458(13) 0.0049(9) 0.0092(9) -0.0075(8)
C7 0.0381(10) 0.0381(11) 0.0429(13) -0.0007(9) 0.0017(9) -0.0049(8)
C8 0.0313(9) 0.0371(10) 0.0378(11) 0.0022(8) 0.0067(8) 0.0013(7)
C9 0.0380(10) 0.0372(10) 0.0376(11) 0.0017(8) 0.0057(9) 0.0030(8)
C10 0.0406(10) 0.0404(11) 0.0359(11) -0.0014(8) 0.0093(9) 0.0003(8)
C11 0.0366(10) 0.0435(11) 0.0358(11) -0.0029(9) 0.0098(8) 0.0007(8)
C12 0.0350(10) 0.0502(13) 0.0589(15) 0.0070(11) 0.0136(10) 0.0003(9)
C13 0.0443(12) 0.0470(13) 0.0674(18) 0.0113(11) 0.0157(12) 0.0028(9)
C14 0.0393(11) 0.0510(13) 0.0492(14) 0.0015(10) 0.0059(10) 0.0037(9)
C15 0.0328(10) 0.0549(13) 0.0550(15) -0.0013(11) 0.0087(10) -0.0006(9)
C16 0.0411(11) 0.0442(12) 0.0489(14) -0.0001(9) 0.0113(10) -0.0042(9)
C17 0.0644(17) 0.0569(17) 0.109(3) 0.0176(17) 0.0163(18) 0.0175(14)
C18 0.0417(11) 0.0401(11) 0.0463(13) -0.0009(9) 0.0095(9) -0.0110(9)
C19 0.0460(11) 0.0333(10) 0.0433(12) -0.0006(8) 0.0131(9) -0.0079(8)
C20 0.0500(13) 0.0534(14) 0.0542(15) 0.0032(11) 0.0176(11) -0.0022(10)
C21 0.0760(19) 0.0615(16) 0.0515(16) 0.0002(12) 0.0286(14) -0.0027(13)
C22 0.0812(19) 0.0476(13) 0.0428(14) 0.0016(11) 0.0064(13) -0.0043(12)
C23 0.0557(14) 0.0466(13) 0.0545(16) 0.0036(11) 0.0008(12) -0.0038(10)
C24 0.0447(11) 0.0393(11) 0.0516(14) 0.0021(9) 0.0116(10) -0.0020(9)
C25 0.0325(9) 0.0408(11) 0.0413(12) -0.0016(9) 0.0074(8) 0.0033(8)
C26 0.0353(10) 0.0439(11) 0.0468(13) -0.0031(9) 0.0049(9) -0.0004(8)
C27 0.0444(12) 0.0489(13) 0.0451(13) -0.0071(10) 0.0010(10) 0.0056(9)
C28 0.0481(12) 0.0502(13) 0.0463(14) 0.0040(10) 0.0126(10) 0.0145(10)
C29 0.0400(11) 0.0569(14) 0.0649(17) -0.0008(12) 0.0221(11) -0.0011(10)
C30 0.0361(11) 0.0514(13) 0.0558(15) -0.0101(11) 0.0090(10) -0.0064(9)
C31 0.078(2) 0.095(2) 0.0478(17) 0.0028(15) 0.0222(14) 0.0230(17)
C32 0.0451(12) 0.0532(13) 0.0400(13) -0.0054(10) 0.0047(10) -0.0003(10)

loop_
_atom_type_symbol
_atom_type_description
_atom_type_scat_dispersion_real
_atom_type_scat_dispersion_imag
_atom_type_scat_source
C C 0.0033 0.0016 'International Tables Vol C Tables 4.2.6.8 and 6.1.1.4'
H H 0.0000 0.0000 'International Tables Vol C Tables 4.2.6.8 and 6.1.1.4'
N N 0.0061 0.0033 'International Tables Vol C Tables 4.2.6.8 and 6.1.1.4'
O O 0.0106 0.0060 'International Tables Vol C Tables 4.2.6.8 and 6.1.1.4'
S S 0.1246 0.1234 'International Tables Vol C Tables 4.2.6.8 and 6.1.1.4'

loop_
_geom_angle_atom_site_label_1
_geom_angle_atom_site_label_2
_geom_angle_atom_site_label_3
_geom_angle
O5 S1 O4 119.39(12)
O5 S1 N1 109.98(11)
O4 S1 N1 106.13(9)
O5 S1 C25 106.55(11)
O4 S1 C25 108.91(11)
N1 S1 C25 105.01(10)
C7 O1 C1 105.00(17)
C2 O2 C1 105.04(18)
C5 O3 C10 114.25(16)
C14 O6 C17 117.8(2)
C8 N1 C18 118.72(16)
C8 N1 S1 118.81(13)
C18 N1 S1 119.80(14)
O2 C1 O1 108.16(19)
O2 C1 H1A 110.1
O1 C1 H1A 110.1
O2 C1 H1B 110.1
O1 C1 H1B 110.1
H1A C1 H1B 108.4
C3 C2 C7 122.3(2)
C3 C2 O2 127.8(2)
C7 C2 O2 109.80(19)
C2 C3 C4 117.40(19)
C2 C3 H3 121.3
C4 C3 H3 121.3
C5 C4 C3 118.80(19)
C5 C4 C8 117.31(19)
C3 C4 C8 123.82(18)
O3 C5 C6 116.98(18)
O3 C5 C4 119.69(19)
C6 C5 C4 123.2(2)
C7 C6 C5 115.51(19)
C7 C6 H6 122.2
C5 C6 H6 122.2
C6 C7 C2 122.7(2)
C6 C7 O1 127.3(2)
C2 C7 O1 110.0(2)
C9 C8 N1 121.27(19)
C9 C8 C4 121.09(18)
N1 C8 C4 117.65(18)
C8 C9 C32 126.1(2)
C8 C9 C10 116.56(19)
C32 C9 C10 117.38(19)
O3 C10 C9 111.44(17)
O3 C10 C11 110.08(17)
C9 C10 C11 115.20(17)
O3 C10 H10 106.5
C9 C10 H10 106.5
C11 C10 H10 106.5
C12 C11 C16 117.4(2)
C12 C11 C10 123.23(19)
C16 C11 C10 119.28(19)
C11 C12 C13 122.1(2)
C11 C12 H12 119.0
C13 C12 H12 119.0
C14 C13 C12 119.7(2)
C14 C13 H13 120.2
C12 C13 H13 120.2
O6 C14 C13 124.9(2)
O6 C14 C15 115.6(2)
C13 C14 C15 119.4(2)
C16 C15 C14 120.2(2)
C16 C15 H15 119.9
C14 C15 H15 119.9
C15 C16 C11 121.2(2)
C15 C16 H16 119.4
C11 C16 H16 119.4
O6 C17 H17A 109.5
O6 C17 H17B 109.5
H17A C17 H17B 109.5
O6 C17 H17C 109.5
H17A C17 H17C 109.5
H17B C17 H17C 109.5
N1 C18 C19 113.09(17)
N1 C18 H18A 109.0
C19 C18 H18A 109.0
N1 C18 H18B 109.0
C19 C18 H18B 109.0
H18A C18 H18B 107.8
C20 C19 C24 118.1(2)
C20 C19 C18 121.4(2)
C24 C19 C18 120.4(2)
C21 C20 C19 121.3(3)
C21 C20 H20 119.4
C19 C20 H20 119.4
C22 C21 C20 120.2(3)
C22 C21 H21 119.9
C20 C21 H21 119.9
C21 C22 C23 119.6(3)
C21 C22 H22 120.2
C23 C22 H22 120.2
C22 C23 C24 120.3(2)
C22 C23 H23 119.9
C24 C23 H23 119.9
C19 C24 C23 120.5(2)
C19 C24 H24 119.7
C23 C24 H24 119.7
C30 C25 C26 120.3(2)
C30 C25 S1 120.48(18)
C26 C25 S1 119.25(16)
C27 C26 C25 119.5(2)
C27 C26 H26 120.2
C25 C26 H26 120.2
C26 C27 C28 121.2(2)
C26 C27 H27 119.4
C28 C27 H27 119.4
C29 C28 C27 118.0(2)
C29 C28 C31 121.7(2)
C27 C28 C31 120.3(3)
C30 C29 C28 121.8(2)
C30 C29 H29 119.1
C28 C29 H29 119.1
C25 C30 C29 119.1(2)
C25 C30 H30 120.5
C29 C30 H30 120.5
C28 C31 H31A 109.5
C28 C31 H31B 109.5
H31A C31 H31B 109.5
C28 C31 H31C 109.5
H31A C31 H31C 109.5
H31B C31 H31C 109.5
C9 C32 H32A 109.5
C9 C32 H32B 109.5
H32A C32 H32B 109.5
C9 C32 H32C 109.5
H32A C32 H32C 109.5
H32B C32 H32C 109.5

loop_
_geom_bond_atom_site_label_1
_geom_bond_atom_site_label_2
_geom_bond_distance
S1 O5 1.4311(18)
S1 O4 1.4329(19)
S1 N1 1.6396(18)
S1 C25 1.764(2)
O1 C7 1.378(3)
O1 C1 1.437(3)
O2 C2 1.387(3)
O2 C1 1.421(3)
O3 C5 1.383(3)
O3 C10 1.447(3)
O6 C14 1.364(3)
O6 C17 1.424(4)
N1 C8 1.449(2)
N1 C18 1.483(3)
C1 H1A 0.9700
C1 H1B 0.9700
C2 C3 1.368(3)
C2 C7 1.374(3)
C3 C4 1.411(3)
C3 H3 0.9300
C4 C5 1.402(3)
C4 C8 1.463(3)
C5 C6 1.394(3)
C6 C7 1.371(3)
C6 H6 0.9300
C8 C9 1.342(3)
C9 C32 1.496(3)
C9 C10 1.517(3)
C10 C11 1.519(3)
C10 H10 0.9800
C11 C12 1.386(3)
C11 C16 1.400(3)
C12 C13 1.386(3)
C12 H12 0.9300
C13 C14 1.381(3)
C13 H13 0.9300
C14 C15 1.396(3)
C15 C16 1.378(3)
C15 H15 0.9300
C16 H16 0.9300
C17 H17A 0.9600
C17 H17B 0.9600
C17 H17C 0.9600
C18 C19 1.504(3)
C18 H18A 0.9700
C18 H18B 0.9700
C19 C20 1.385(3)
C19 C24 1.391(3)
C20 C21 1.382(4)
C20 H20 0.9300
C21 C22 1.376(4)
C21 H21 0.9300
C22 C23 1.377(4)
C22 H22 0.9300
C23 C24 1.393(4)
C23 H23 0.9300
C24 H24 0.9300
C25 C30 1.381(3)
C25 C26 1.394(3)
C26 C27 1.378(3)
C26 H26 0.9300
C27 C28 1.392(3)
C27 H27 0.9300
C28 C29 1.385(4)
C28 C31 1.500(4)
C29 C30 1.385(4)
C29 H29 0.9300
C30 H30 0.9300
C31 H31A 0.9600
C31 H31B 0.9600
C31 H31C 0.9600
C32 H32A 0.9600
C32 H32B 0.9600
C32 H32C 0.9600

loop_
_geom_torsion_atom_site_label_1
_geom_torsion_atom_site_label_2
_geom_torsion_atom_site_label_3
_geom_torsion_atom_site_label_4
_geom_torsion
O5 S1 N1 C8 -117.30(17)
O4 S1 N1 C8 13.14(19)
C25 S1 N1 C8 128.41(16)
O5 S1 N1 C18 43.94(19)
O4 S1 N1 C18 174.38(16)
C25 S1 N1 C18 -70.35(18)
C2 O2 C1 O1 14.3(3)
C7 O1 C1 O2 -13.7(3)
C1 O2 C2 C3 172.5(2)
C1 O2 C2 C7 -9.5(3)
C7 C2 C3 C4 -0.2(3)
O2 C2 C3 C4 177.5(2)
C2 C3 C4 C5 -1.0(3)
C2 C3 C4 C8 175.97(18)
C10 O3 C5 C6 -149.03(18)
C10 O3 C5 C4 34.7(3)
C3 C4 C5 O3 177.06(17)
C8 C4 C5 O3 -0.1(3)
C3 C4 C5 C6 1.0(3)
C8 C4 C5 C6 -176.20(19)
O3 C5 C6 C7 -175.85(19)
C4 C5 C6 C7 0.3(3)
C5 C6 C7 C2 -1.6(3)
C5 C6 C7 O1 -178.7(2)
C3 C2 C7 C6 1.6(3)
O2 C2 C7 C6 -176.5(2)
C3 C2 C7 O1 179.18(19)
O2 C2 C7 O1 1.1(3)
C1 O1 C7 C6 -174.8(2)
C1 O1 C7 C2 7.8(3)
C18 N1 C8 C9 -72.4(3)
S1 N1 C8 C9 89.1(2)
C18 N1 C8 C4 107.9(2)
S1 N1 C8 C4 -90.6(2)
C5 C4 C8 C9 -16.7(3)
C3 C4 C8 C9 166.3(2)
C5 C4 C8 N1 163.05(18)
C3 C4 C8 N1 -14.0(3)
N1 C8 C9 C32 -2.1(3)
C4 C8 C9 C32 177.56(19)
N1 C8 C9 C10 178.17(17)
C4 C8 C9 C10 -2.1(3)
C5 O3 C10 C9 -51.5(2)
C5 O3 C10 C11 77.6(2)
C8 C9 C10 O3 35.4(3)
C32 C9 C10 O3 -144.36(19)
C8 C9 C10 C11 -91.0(2)
C32 C9 C10 C11 89.3(2)
O3 C10 C11 C12 -137.6(2)
C9 C10 C11 C12 -10.6(3)
O3 C10 C11 C16 46.0(3)
C9 C10 C11 C16 173.0(2)
C16 C11 C12 C13 1.3(4)
C10 C11 C12 C13 -175.2(2)
C11 C12 C13 C14 -1.1(4)
C17 O6 C14 C13 -6.5(4)
C17 O6 C14 C15 172.8(3)
C12 C13 C14 O6 179.2(3)
C12 C13 C14 C15 0.0(4)
O6 C14 C15 C16 -178.5(2)
C13 C14 C15 C16 0.8(4)
C14 C15 C16 C11 -0.6(4)
C12 C11 C16 C15 -0.4(4)
C10 C11 C16 C15 176.2(2)
C8 N1 C18 C19 -88.0(2)
S1 N1 C18 C19 110.72(19)
N1 C18 C19 C20 -99.2(2)
N1 C18 C19 C24 79.6(3)
C24 C19 C20 C21 -0.3(4)
C18 C19 C20 C21 178.5(2)
C19 C20 C21 C22 -0.8(4)
C20 C21 C22 C23 1.1(4)
C21 C22 C23 C24 -0.3(4)
C20 C19 C24 C23 1.2(3)
C18 C19 C24 C23 -177.7(2)
C22 C23 C24 C19 -0.9(4)
O5 S1 C25 C30 -10.2(2)
O4 S1 C25 C30 -140.17(19)
N1 S1 C25 C30 106.5(2)
O5 S1 C25 C26 169.45(18)
O4 S1 C25 C26 39.4(2)
N1 S1 C25 C26 -73.88(19)
C30 C25 C26 C27 -2.6(3)
S1 C25 C26 C27 177.82(18)
C25 C26 C27 C28 0.4(4)
C26 C27 C28 C29 2.5(4)
C26 C27 C28 C31 -178.7(2)
C27 C28 C29 C30 -3.3(4)
C31 C28 C29 C30 177.9(3)
C26 C25 C30 C29 1.8(4)
S1 C25 C30 C29 -178.61(19)
C28 C29 C30 C25 1.2(4)
